data_7004694
loop_
_publ_author_name
'Pedrido, Rosa'
'Gonz\'alez-Noya, Ana M.'
'Romero, Maria J.'
'Mart\'inez-Calvo, Miguel'
'V\'azquez L\'opez, Miguel'
'G\'omez-F\'orneas, Esther'
'Zaragoza, Guillermo'
'Bermejo, Manuel R.'

_publ_section_title
;
 Pentadentate thiosemicarbazones as versatile chelating systems. A
 comparative structural study of their metallic complexes
;
_journal_issue 47
_journal_name_full 'Dalton Transactions'
_journal_page_first 6776
_journal_page_last 6787
_journal_paper_doi 10.1039/b810601k
_journal_year 2008
_chemical_compound_source 'synthesis as described'
_chemical_formula_moiety 'C30 H42 Cd2 N14 S4, C2 H6 O S'
_chemical_formula_sum 'C32 H48 Cd2 N14 O S5'
_chemical_formula_weight 1029.94
_chemical_name_systematic
;
?
;
_space_group_IT_number 14
_symmetry_cell_setting monoclinic
_symmetry_Int_Tables_number 14
_symmetry_space_group_name_Hall '-P 2ybc'
_symmetry_space_group_name_H-M 'P 1 21/c 1'
_atom_sites_solution_hydrogens geom
_atom_sites_solution_primary direct
_atom_sites_solution_secondary difmap
_audit_conform_dict_location ftp://ftp.iucr.org/pub/cif_core.dic
_audit_conform_dict_name cif_core.dic
_audit_conform_dict_version 2.3
_audit_creation_date 2008-02-07T17:12:23-00:00
_audit_creation_method 'WinGX routine CIF_UPDATE'
_cell_angle_alpha 90
_cell_angle_beta 90.736(3)
_cell_angle_gamma 90
_cell_formula_units_Z 4
_cell_length_a 12.573(2)
_cell_length_b 27.187(4)
_cell_length_c 12.4839(18)
_cell_measurement_reflns_used 709
_cell_measurement_temperature 293(2)
_cell_measurement_theta_max 25.79
_cell_measurement_theta_min 2.21
_cell_measurement_wavelength 0.71073
_cell_volume 4266.9(11)
_computing_cell_refinement 'BRUKER SMART'
_computing_data_collection 'BRUKER SMART'
_computing_data_reduction 'BRUKER SAINT'
_computing_molecular_graphics 'Ortep-3 for Windows (Farrugia, 1997)'
_computing_publication_material 'WinGX publication routines (Farrugia, 1999)'
_computing_structure_refinement 'SHELXL-97 (Sheldrick, 1997)'
_computing_structure_solution 'SIR97 (Giacovazzo et all, 1999)'
_diffrn_ambient_temperature 293(2)
_diffrn_measured_fraction_theta_full 1
_diffrn_measured_fraction_theta_max 1
_diffrn_measurement_device_type 'Smart-CCD-1000 BRUKER'
_diffrn_measurement_method 'omega scans'
_diffrn_radiation_monochromator graphite
_diffrn_radiation_probe x-ray
_diffrn_radiation_source 'fine-focus sealed tube'
_diffrn_radiation_type MoK\a
_diffrn_radiation_wavelength 0.7107
_diffrn_reflns_av_R_equivalents 0.1138
_diffrn_reflns_av_unetI/netI 0.1132
_diffrn_reflns_limit_h_max 13
_diffrn_reflns_limit_h_min -13
_diffrn_reflns_limit_k_max 28
_diffrn_reflns_limit_k_min 0
_diffrn_reflns_limit_l_max 13
_diffrn_reflns_limit_l_min 0
_diffrn_reflns_number 26025
_diffrn_reflns_theta_full 21.97
_diffrn_reflns_theta_max 21.97
_diffrn_reflns_theta_min 1.62
_exptl_absorpt_coefficient_mu 1.287
_exptl_absorpt_correction_T_max 0.9385
_exptl_absorpt_correction_T_min 0.7309
_exptl_absorpt_correction_type multi-scan
_exptl_absorpt_process_details 'BRUKER SADABS'
_exptl_crystal_colour yellow
_exptl_crystal_density_diffrn 1.603
_exptl_crystal_density_method 'not measured'
_exptl_crystal_description Needle
_exptl_crystal_F_000 2088
_exptl_crystal_size_max 0.26
_exptl_crystal_size_mid 0.06
_exptl_crystal_size_min 0.05
_refine_diff_density_max 0.68
_refine_diff_density_min -1.044
_refine_diff_density_rms 0.117
_refine_ls_extinction_method none
_refine_ls_goodness_of_fit_ref 0.899
_refine_ls_hydrogen_treatment constr
_refine_ls_matrix_type full
_refine_ls_number_parameters 522
_refine_ls_number_reflns 5214
_refine_ls_number_restraints 37
_refine_ls_restrained_S_all 0.897
_refine_ls_R_factor_all 0.1157
_refine_ls_R_factor_gt 0.0587
_refine_ls_shift/su_max 0.001
_refine_ls_shift/su_mean 0
_refine_ls_structure_factor_coef Fsqd
_refine_ls_weighting_details 'calc w=1/[\s^2^(Fo^2^)+(0.0831P)^2^+0.0000P] where P=(Fo^2^+2Fc^2^)/3'
_refine_ls_weighting_scheme calc
_refine_ls_wR_factor_gt 0.131
_refine_ls_wR_factor_ref 0.1518
_reflns_number_gt 2811
_reflns_number_total 5214
_reflns_threshold_expression >2sigma(I)
_cod_data_source_file b810601k.txt
_cod_data_source_block be07rp1n
_cod_original_cell_volume 4267.0(11)
_cod_original_sg_symbol_H-M 'P 21/c'
_cod_database_code 7004694

loop_
_symmetry_equiv_pos_as_xyz
'x, y, z'
'-x, y+1/2, -z+1/2'
'-x, -y, -z'
'x, -y-1/2, z-1/2'

loop_
_atom_site_label
_atom_site_type_symbol
_atom_site_fract_x
_atom_site_fract_y
_atom_site_fract_z
_atom_site_U_iso_or_equiv
_atom_site_adp_type
_atom_site_occupancy
_atom_site_symmetry_multiplicity
_atom_site_calc_flag
_atom_site_refinement_flags
_atom_site_disorder_assembly
_atom_site_disorder_group
Cd1 Cd 0.17676(6) 0.13817(3) 0.08339(6) 0.0494(3) Uani 1 1 d . B .
N4 N 0.0754(7) 0.2067(3) 0.1458(7) 0.052(3) Uani 1 1 d . . .
C10 C 0.1154(8) 0.2364(5) 0.2193(9) 0.052(3) Uani 1 1 d . . .
C9 C 0.0596(10) 0.2737(4) 0.2643(9) 0.063(4) Uani 1 1 d . . .
H9 H 0.0886 0.2927 0.3193 0.076 Uiso 1 1 calc R . .
C8 C -0.0424(10) 0.2822(5) 0.2247(11) 0.074(4) Uani 1 1 d . . .
H8 H -0.0823 0.3083 0.2505 0.088 Uiso 1 1 calc R . .
C7 C -0.0829(9) 0.2525(5) 0.1490(10) 0.064(4) Uani 1 1 d . . .
H7 H -0.1521 0.2576 0.1244 0.077 Uiso 1 1 calc R . .
C6 C -0.0250(10) 0.2152(5) 0.1076(9) 0.063(4) Uani 1 1 d . . .
C11 C 0.2847(10) 0.2602(5) 0.3309(11) 0.093(5) Uani 1 1 d . . .
H11A H 0.3512 0.2458 0.3528 0.139 Uiso 1 1 calc R . .
H11B H 0.24 0.264 0.3921 0.139 Uiso 1 1 calc R . .
H11C H 0.2974 0.2918 0.2991 0.139 Uiso 1 1 calc R . .
C12 C 0.2295(9) 0.2266(5) 0.2486(9) 0.057(3) Uani 1 1 d . . .
N5 N 0.2795(7) 0.1910(3) 0.2012(7) 0.054(3) Uani 1 1 d . . .
N6 N 0.3864(7) 0.1879(4) 0.2249(8) 0.064(3) Uani 1 1 d . . .
C13 C 0.4305(10) 0.1471(5) 0.1908(9) 0.056(3) Uani 1 1 d . B .
N7 N 0.5356(8) 0.1453(4) 0.2094(8) 0.074(3) Uani 1 1 d D . .
H7N H 0.5665 0.1186 0.1899 0.089 Uiso 1 1 calc R A 1
C14 C 0.606(2) 0.1828(10) 0.259(2) 0.097(8) Uani 0.639(16) 1 d PDU B 1
H14A H 0.6783 0.1704 0.2611 0.117 Uiso 0.639(16) 1 calc PR B 1
H14B H 0.5839 0.1888 0.3317 0.117 Uiso 0.639(16) 1 calc PR B 1
C15 C 0.603(2) 0.2304(9) 0.197(3) 0.089(7) Uani 0.639(16) 1 d PDU B 1
H15A H 0.6214 0.2244 0.1241 0.133 Uiso 0.639(16) 1 calc PR B 1
H15B H 0.6538 0.2529 0.2286 0.133 Uiso 0.639(16) 1 calc PR B 1
H15C H 0.5333 0.2443 0.2006 0.133 Uiso 0.639(16) 1 calc PR B 1
C14B C 0.576(5) 0.182(2) 0.282(3) 0.097(8) Uani 0.361(16) 1 d PDU B 2
H14C H 0.6232 0.1688 0.3368 0.117 Uiso 0.361(16) 1 calc PR B 2
H14D H 0.5195 0.201 0.316 0.117 Uiso 0.361(16) 1 calc PR B 2
C15B C 0.634(5) 0.212(2) 0.200(6) 0.089(7) Uani 0.361(16) 1 d PDU B 2
H15D H 0.6681 0.1904 0.1506 0.133 Uiso 0.361(16) 1 calc PR B 2
H15E H 0.6873 0.232 0.2355 0.133 Uiso 0.361(16) 1 calc PR B 2
H15F H 0.5849 0.2329 0.1625 0.133 Uiso 0.361(16) 1 calc PR B 2
S2 S 0.3719(2) 0.09617(12) 0.1289(2) 0.0532(8) Uani 1 1 d . . .
C4 C -0.1709(9) 0.1858(5) -0.0217(10) 0.075(4) Uani 1 1 d . . .
C5 C -0.0610(9) 0.1818(5) 0.0225(9) 0.057(3) Uani 1 1 d . B .
H5A H -0.1811 0.1613 -0.0764 0.085 Uiso 0.639(16) 1 d P B 1
H5B H -0.1813 0.2178 -0.0518 0.085 Uiso 0.639(16) 1 d P B 1
H5C H -0.2209 0.1804 0.0345 0.085 Uiso 0.639(16) 1 d P B 1
H5D H -0.2078 0.2117 0.014 0.085 Uiso 0.361(16) 1 d P B 2
H5E H -0.2076 0.1552 -0.0107 0.085 Uiso 0.361(16) 1 d P B 2
H5F H -0.168 0.1926 -0.097 0.085 Uiso 0.361(16) 1 d P B 2
N3 N 0.0112(7) 0.1519(4) -0.0178(7) 0.053(3) Uani 1 1 d . . .
N2 N -0.0168(8) 0.1236(4) -0.1010(7) 0.056(3) Uani 1 1 d . B .
C3 C 0.0671(10) 0.1014(4) -0.1449(10) 0.054(3) Uani 1 1 d . . .
N1 N 0.0417(9) 0.0724(4) -0.2274(8) 0.077(3) Uani 1 1 d . B .
H1 H -0.025 0.0704 -0.2429 0.092 Uiso 1 1 calc R . .
C2 C 0.1112(12) 0.0442(6) -0.2937(11) 0.102(5) Uani 1 1 d . . .
H2A H 0.1346 0.0153 -0.2542 0.123 Uiso 1 1 calc R B .
H2B H 0.1736 0.0637 -0.3093 0.123 Uiso 1 1 calc R . .
C1 C 0.0624(12) 0.0287(7) -0.3932(11) 0.124(7) Uani 1 1 d . B .
H1A H -0.0067 0.0152 -0.3794 0.187 Uiso 1 1 calc R . .
H1B H 0.106 0.0041 -0.426 0.187 Uiso 1 1 calc R . .
H1C H 0.0553 0.0564 -0.4404 0.187 Uiso 1 1 calc R . .
S1 S 0.2006(2) 0.10693(13) -0.1097(2) 0.0614(9) Uani 1 1 d . B .
Cd2 Cd 0.28274(7) 0.05348(3) 0.29740(7) 0.0543(3) Uani 1 1 d . B .
N11 N 0.3931(7) 0.0898(4) 0.4314(7) 0.055(3) Uani 1 1 d . . .
C21 C 0.4955(10) 0.0757(5) 0.4377(9) 0.058(3) Uani 1 1 d . B .
C22 C 0.5657(10) 0.1000(6) 0.5062(11) 0.074(4) Uani 1 1 d . . .
H22 H 0.6347 0.0883 0.5159 0.089 Uiso 1 1 calc R B .
C23 C 0.5326(12) 0.1417(6) 0.5599(11) 0.092(5) Uani 1 1 d . B .
H23 H 0.5804 0.1597 0.6016 0.11 Uiso 1 1 calc R . .
C24 C 0.4280(12) 0.1561(5) 0.5507(10) 0.079(4) Uani 1 1 d . . .
H24 H 0.4036 0.1837 0.5871 0.095 Uiso 1 1 calc R B .
C25 C 0.3576(10) 0.1280(5) 0.4841(10) 0.069(4) Uani 1 1 d . B .
C19 C 0.6395(9) 0.0113(5) 0.3852(10) 0.080(4) Uani 1 1 d . B .
H19A H 0.6629 0.009 0.4586 0.12 Uiso 1 1 calc R . .
H19B H 0.6851 0.0335 0.3473 0.12 Uiso 1 1 calc R . .
H19C H 0.6424 -0.0207 0.3526 0.12 Uiso 1 1 calc R . .
C20 C 0.5282(9) 0.0300(5) 0.3808(10) 0.054(3) Uani 1 1 d . . .
N10 N 0.4491(8) 0.0110(4) 0.3284(8) 0.061(3) Uani 1 1 d . B .
N9 N 0.4711(7) -0.0326(4) 0.2755(8) 0.063(3) Uani 1 1 d . . .
C18 C 0.3814(10) -0.0559(5) 0.2490(10) 0.067(4) Uani 1 1 d . B .
N8 N 0.3909(8) -0.0988(4) 0.1928(8) 0.070(3) Uani 1 1 d D . .
H8N H 0.3353 -0.1166 0.1818 0.083 Uiso 1 1 calc R B .
C17 C 0.4919(10) -0.1151(5) 0.1512(10) 0.079(4) Uani 1 1 d D B .
H17A H 0.5426 -0.1191 0.2098 0.095 Uiso 1 1 calc R . .
H17B H 0.5195 -0.0905 0.1027 0.095 Uiso 1 1 calc R . .
C16 C 0.4788(11) -0.1631(5) 0.0928(11) 0.100(5) Uani 1 1 d D . .
H16A H 0.4587 -0.1883 0.1426 0.151 Uiso 1 1 calc R B .
H16B H 0.5448 -0.1719 0.0601 0.151 Uiso 1 1 calc R . .
H16C H 0.4245 -0.1598 0.0385 0.151 Uiso 1 1 calc R . .
S3 S 0.2493(3) -0.03946(14) 0.2799(3) 0.0740(11) Uani 1 1 d . . .
C26 C 0.1948(11) 0.1752(6) 0.5459(11) 0.109(6) Uani 1 1 d . B .
H26A H 0.2159 0.2078 0.5258 0.164 Uiso 1 1 calc R . .
H26B H 0.219 0.1685 0.6177 0.164 Uiso 1 1 calc R . .
H26C H 0.1187 0.1726 0.5422 0.164 Uiso 1 1 calc R . .
C27 C 0.2428(10) 0.1389(5) 0.4713(10) 0.069(4) Uani 1 1 d . . .
N12 N 0.1926(8) 0.1148(4) 0.3971(8) 0.066(3) Uani 1 1 d . B .
N13 N 0.0868(9) 0.1269(4) 0.3890(8) 0.076(3) Uani 1 1 d . . .
C28 C 0.0362(10) 0.1070(5) 0.3076(9) 0.058(3) Uani 1 1 d D B .
S4 S 0.0885(2) 0.07051(12) 0.2045(2) 0.0521(8) Uani 1 1 d . . .
N14 N -0.0671(15) 0.1212(14) 0.294(3) 0.075(11) Uani 0.639(16) 1 d PD B 1
H14E H -0.1035 0.1098 0.2411 0.09 Uiso 0.639(16) 1 calc PR B 1
C29 C -0.1173(18) 0.1555(8) 0.3685(16) 0.077(6) Uani 0.639(16) 1 d PDU B 1
H29A H -0.1825 0.1681 0.3365 0.093 Uiso 0.639(16) 1 calc PR B 1
H29B H -0.07 0.1832 0.3816 0.093 Uiso 0.639(16) 1 calc PR B 1
C30 C -0.1419(18) 0.1308(9) 0.4732(16) 0.104(8) Uani 0.639(16) 1 d PDU B 1
H30A H -0.0861 0.1081 0.4913 0.156 Uiso 0.639(16) 1 calc PR B 1
H30B H -0.2081 0.1134 0.4666 0.156 Uiso 0.639(16) 1 calc PR B 1
H30C H -0.1472 0.1552 0.5285 0.156 Uiso 0.639(16) 1 calc PR B 1
N14B N -0.0724(19) 0.106(3) 0.308(5) 0.075(11) Uani 0.361(16) 1 d PD B 2
H14F H -0.1015 0.0942 0.2516 0.09 Uiso 0.361(16) 1 calc PR B 2
C29B C -0.148(3) 0.1230(13) 0.389(3) 0.077(6) Uani 0.361(16) 1 d PDU B 2
H29C H -0.1351 0.1054 0.4557 0.093 Uiso 0.361(16) 1 calc PR B 2
H29D H -0.2199 0.1157 0.365 0.093 Uiso 0.361(16) 1 calc PR B 2
C30B C -0.137(4) 0.1774(12) 0.409(4) 0.104(8) Uani 0.361(16) 1 d PDU B 2
H30D H -0.1947 0.1885 0.4523 0.156 Uiso 0.361(16) 1 calc PR B 2
H30E H -0.1394 0.1945 0.3412 0.156 Uiso 0.361(16) 1 calc PR B 2
H30F H -0.0707 0.1839 0.4444 0.156 Uiso 0.361(16) 1 calc PR B 2
S5 S 0.7337(4) 0.0644(2) 0.0501(5) 0.071(2) Uani 0.770(12) 1 d P C 1
S5B S 0.7516(13) 0.0355(7) 0.1271(15) 0.072(8) Uani 0.230(12) 1 d P C 2
O1 O 0.7441(7) 0.0842(4) 0.1602(7) 0.086(3) Uani 1 1 d . . .
C31 C 0.6397(10) 0.0152(5) 0.0524(11) 0.088(5) Uani 1 1 d . . .
H31A H 0.6633 -0.009 0.1037 0.132 Uiso 0.770(12) 1 d P C 1
H31B H 0.6325 0.0018 -0.0161 0.132 Uiso 0.770(12) 1 d P C 1
H31C H 0.5723 0.0286 0.0764 0.132 Uiso 0.770(12) 1 d P C 1
H31D H 0.5799 0.0367 0.0639 0.132 Uiso 0.230(12) 1 d P C 2
H31E H 0.6184 -0.0178 0.0774 0.132 Uiso 0.230(12) 1 d P C 2
H31F H 0.6543 0.0131 -0.0218 0.132 Uiso 0.230(12) 1 d P C 2
C32 C 0.8462(10) 0.0303(5) 0.0199(10) 0.075(4) Uani 1 1 d . . .
H32A H 0.9081 0.0507 0.0276 0.113 Uiso 0.770(12) 1 d P C 1
H32B H 0.8404 0.0187 -0.0525 0.113 Uiso 0.770(12) 1 d P C 1
H32C H 0.8526 0.0026 0.0676 0.113 Uiso 0.770(12) 1 d P C 1
H32D H 0.828 0.051 -0.0387 0.113 Uiso 0.230(12) 1 d P C 2
H32E H 0.8505 -0.0036 -0.0052 0.113 Uiso 0.230(12) 1 d P C 2
H32F H 0.9172 0.0392 0.0463 0.113 Uiso 0.230(12) 1 d P C 2

loop_
_atom_site_aniso_label
_atom_site_aniso_U_11
_atom_site_aniso_U_22
_atom_site_aniso_U_33
_atom_site_aniso_U_23
_atom_site_aniso_U_13
_atom_site_aniso_U_12
Cd1 0.0517(5) 0.0489(6) 0.0473(5) -0.0029(5) -0.0031(4) 0.0022(4)
N4 0.049(6) 0.052(7) 0.055(6) 0.006(6) -0.007(5) -0.008(5)
C10 0.046(7) 0.056(9) 0.054(8) 0.010(7) -0.005(6) -0.017(7)
C9 0.074(9) 0.052(9) 0.064(8) -0.020(7) 0.005(7) 0.016(7)
C8 0.057(9) 0.087(12) 0.076(10) -0.011(9) 0.004(7) 0.006(8)
C7 0.048(8) 0.071(10) 0.073(9) -0.019(8) 0.001(7) 0.024(7)
C6 0.061(9) 0.074(10) 0.052(8) -0.016(8) -0.002(7) -0.008(8)
C11 0.093(10) 0.061(10) 0.124(12) -0.061(9) -0.043(9) 0.009(8)
C12 0.044(7) 0.069(10) 0.059(8) -0.009(8) -0.019(6) 0.000(7)
N5 0.054(7) 0.035(6) 0.072(7) -0.001(6) -0.002(5) 0.008(5)
N6 0.045(7) 0.067(8) 0.080(8) -0.010(7) -0.019(5) -0.005(6)
C13 0.058(9) 0.057(9) 0.052(8) 0.007(7) -0.003(6) -0.009(7)
N7 0.047(7) 0.077(9) 0.098(8) -0.034(7) -0.008(6) 0.000(6)
C14 0.032(19) 0.117(15) 0.143(18) -0.004(13) 0.005(12) 0.010(12)
C15 0.052(19) 0.09(2) 0.126(15) -0.040(17) 0.024(14) 0.019(14)
C14B 0.032(19) 0.117(15) 0.143(18) -0.004(13) 0.005(12) 0.010(12)
C15B 0.052(19) 0.09(2) 0.126(15) -0.040(17) 0.024(14) 0.019(14)
S2 0.0496(18) 0.060(2) 0.0499(18) -0.0064(17) 0.0033(14) 0.0040(16)
C4 0.040(8) 0.101(12) 0.084(9) -0.018(9) -0.007(7) 0.012(7)
C5 0.043(8) 0.071(10) 0.057(8) 0.012(8) 0.008(6) -0.007(7)
N3 0.066(7) 0.056(7) 0.037(6) -0.005(5) 0.007(5) -0.011(6)
N2 0.075(7) 0.053(7) 0.041(6) 0.002(6) -0.004(5) 0.001(6)
C3 0.064(9) 0.048(8) 0.049(8) 0.003(7) -0.007(7) -0.003(7)
N1 0.077(8) 0.082(9) 0.072(8) -0.020(7) -0.019(6) 0.001(7)
C2 0.110(13) 0.126(15) 0.071(10) -0.039(11) 0.002(9) 0.021(11)
C1 0.128(15) 0.168(19) 0.077(11) -0.029(12) -0.007(10) 0.024(13)
S1 0.066(2) 0.065(2) 0.0528(19) -0.0124(19) -0.0019(16) 0.0049(18)
Cd2 0.0514(5) 0.0638(7) 0.0476(5) 0.0003(5) -0.0031(4) 0.0068(5)
N11 0.038(6) 0.075(8) 0.051(6) 0.003(6) -0.007(5) 0.012(5)
C21 0.059(9) 0.076(10) 0.037(7) 0.016(7) -0.010(6) -0.018(8)
C22 0.051(8) 0.096(12) 0.075(10) 0.015(9) -0.013(8) -0.012(8)
C23 0.084(12) 0.119(15) 0.071(10) -0.029(10) -0.026(8) 0.000(10)
C24 0.094(11) 0.090(12) 0.053(8) -0.032(8) -0.019(8) 0.012(9)
C25 0.063(9) 0.082(11) 0.062(9) -0.007(9) -0.006(7) 0.011(8)
C19 0.047(8) 0.111(13) 0.083(10) 0.012(9) 0.001(7) 0.017(8)
C20 0.051(8) 0.058(9) 0.053(8) 0.008(7) 0.007(6) -0.002(7)
N10 0.063(7) 0.071(8) 0.050(6) 0.001(6) -0.003(5) 0.003(6)
N9 0.046(6) 0.082(9) 0.060(7) 0.006(7) 0.003(5) -0.018(6)
C18 0.073(10) 0.069(10) 0.060(9) 0.025(8) 0.002(7) 0.006(8)
N8 0.060(7) 0.079(9) 0.070(7) -0.018(7) 0.006(6) 0.009(6)
C17 0.078(10) 0.084(11) 0.074(10) -0.006(9) 0.007(8) 0.017(8)
C16 0.098(12) 0.100(13) 0.104(12) -0.018(11) -0.002(9) 0.029(10)
S3 0.054(2) 0.074(3) 0.094(3) -0.009(2) -0.0048(19) 0.0054(18)
C26 0.094(11) 0.147(16) 0.086(11) -0.041(11) -0.018(9) 0.043(11)
C27 0.070(9) 0.084(11) 0.054(8) -0.019(8) -0.001(7) 0.025(8)
N12 0.049(7) 0.087(9) 0.063(7) -0.001(7) -0.003(5) -0.001(6)
N13 0.072(8) 0.095(10) 0.061(7) -0.010(7) -0.001(6) 0.016(7)
C28 0.057(8) 0.073(10) 0.043(7) -0.010(7) 0.012(6) 0.019(7)
S4 0.0453(18) 0.057(2) 0.0542(19) 0.0052(17) -0.0002(14) 0.0047(15)
N14 0.048(7) 0.12(3) 0.061(11) -0.010(17) -0.005(6) 0.032(8)
C29 0.039(13) 0.118(18) 0.075(12) -0.034(13) -0.015(10) 0.009(13)
C30 0.081(15) 0.106(17) 0.125(18) -0.007(15) 0.027(16) -0.006(15)
N14B 0.048(7) 0.12(3) 0.061(11) -0.010(17) -0.005(6) 0.032(8)
C29B 0.039(13) 0.118(18) 0.075(12) -0.034(13) -0.015(10) 0.009(13)
C30B 0.081(15) 0.106(17) 0.125(18) -0.007(15) 0.027(16) -0.006(15)
S5 0.086(4) 0.060(4) 0.066(4) 0.002(3) -0.015(3) 0.002(3)
S5B 0.080(11) 0.078(15) 0.057(13) -0.001(11) 0.005(8) -0.001(9)
O1 0.085(7) 0.078(8) 0.095(7) -0.033(6) -0.005(5) -0.008(6)
C31 0.074(10) 0.083(11) 0.107(11) -0.025(10) -0.002(8) -0.003(8)
C32 0.071(9) 0.077(10) 0.078(9) -0.014(8) 0.006(7) 0.001(8)

loop_
_atom_type_symbol
_atom_type_description
_atom_type_scat_dispersion_real
_atom_type_scat_dispersion_imag
_atom_type_scat_source
C C 0.0033 0.0016 'International Tables Vol C Tables 4.2.6.8 and 6.1.1.4'
H H 0 0 'International Tables Vol C Tables 4.2.6.8 and 6.1.1.4'
Cd Cd -0.8075 1.2024 'International Tables Vol C Tables 4.2.6.8 and 6.1.1.4'
N N 0.0061 0.0033 'International Tables Vol C Tables 4.2.6.8 and 6.1.1.4'
S S 0.1246 0.1234 'International Tables Vol C Tables 4.2.6.8 and 6.1.1.4'
O O 0.0106 0.006 'International Tables Vol C Tables 4.2.6.8 and 6.1.1.4'

loop_
_geom_angle_atom_site_label_1
_geom_angle_atom_site_label_2
_geom_angle_atom_site_label_3
_geom_angle
_geom_angle_site_symmetry_1
_geom_angle_site_symmetry_3
_geom_angle_publ_flag
N4 Cd1 N5 67.8(3) . . ?
N4 Cd1 N3 66.2(3) . . ?
N5 Cd1 N3 131.8(3) . . ?
N4 Cd1 S1 129.0(2) . . ?
N5 Cd1 S1 134.2(2) . . ?
N3 Cd1 S1 71.1(2) . . ?
N4 Cd1 S4 97.3(2) . . ?
N5 Cd1 S4 106.9(2) . . ?
N3 Cd1 S4 92.4(2) . . ?
S1 Cd1 S4 111.21(11) . . ?
N4 Cd1 S2 137.0(2) . . ?
N5 Cd1 S2 69.7(2) . . ?
N3 Cd1 S2 156.5(2) . . ?
S1 Cd1 S2 86.71(10) . . ?
S4 Cd1 S2 88.44(9) . . ?
C10 N4 C6 118.9(10) . . ?
C10 N4 Cd1 120.3(8) . . ?
C6 N4 Cd1 120.8(8) . . ?
N4 C10 C9 123.4(11) . . ?
N4 C10 C12 114.5(11) . . ?
C9 C10 C12 122.0(12) . . ?
C10 C9 C8 117.2(12) . . ?
C10 C9 H9 121.4 . . ?
C8 C9 H9 121.4 . . ?
C7 C8 C9 119.5(13) . . ?
C7 C8 H8 120.3 . . ?
C9 C8 H8 120.3 . . ?
C8 C7 C6 121.3(12) . . ?
C8 C7 H7 119.3 . . ?
C6 C7 H7 119.3 . . ?
C7 C6 N4 119.5(11) . . ?
C7 C6 C5 125.3(12) . . ?
N4 C6 C5 115.1(11) . . ?
C12 C11 H11A 109.5 . . ?
C12 C11 H11B 109.5 . . ?
H11A C11 H11B 109.5 . . ?
C12 C11 H11C 109.5 . . ?
H11A C11 H11C 109.5 . . ?
H11B C11 H11C 109.5 . . ?
N5 C12 C10 119.3(11) . . ?
N5 C12 C11 122.0(10) . . ?
C10 C12 C11 118.6(11) . . ?
C12 N5 N6 115.2(10) . . ?
C12 N5 Cd1 117.4(7) . . ?
N6 N5 Cd1 127.4(7) . . ?
C13 N6 N5 113.4(10) . . ?
N6 C13 N7 113.2(11) . . ?
N6 C13 S2 129.5(10) . . ?
N7 C13 S2 117.2(10) . . ?
C13 N7 C14B 115(3) . . ?
C13 N7 C14 129.0(16) . . ?
C13 N7 H7N 115.5 . . ?
C14B N7 H7N 127.7 . . ?
C14 N7 H7N 115.5 . . ?
N7 C14 C15 112(2) . . ?
N7 C14 H14A 109.2 . . ?
C15 C14 H14A 109.2 . . ?
N7 C14 H14B 109.2 . . ?
C15 C14 H14B 109.2 . . ?
H14A C14 H14B 107.9 . . ?
N7 C14B C15B 97(4) . . ?
N7 C14B H14C 112.4 . . ?
C15B C14B H14C 112.4 . . ?
N7 C14B H14D 112.4 . . ?
C15B C14B H14D 112.4 . . ?
H14C C14B H14D 110 . . ?
C14B C15B H15D 109.5 . . ?
C14B C15B H15E 109.5 . . ?
H15D C15B H15E 109.5 . . ?
C14B C15B H15F 109.5 . . ?
H15D C15B H15F 109.5 . . ?
H15E C15B H15F 109.5 . . ?
C13 S2 Cd2 100.1(4) . . ?
C13 S2 Cd1 97.6(5) . . ?
Cd2 S2 Cd1 87.74(9) . . ?
C5 C4 H5A 109.2(11) . . ?
C5 C4 H5B 109.5(11) . . ?
H5A C4 H5B 109.5(12) . . ?
C5 C4 H5C 109.5(11) . . ?
H5A C4 H5C 109.3(13) . . ?
H5B C4 H5C 109.8(12) . . ?
C5 C4 H5D 109.6(11) . . ?
H5A C4 H5D 141.2(12) . . ?
H5B C4 H5D 56.5(8) . . ?
H5C C4 H5D 56.4(7) . . ?
C5 C4 H5E 109.3(12) . . ?
H5A C4 H5E 56.1(8) . . ?
H5B C4 H5E 141.2(12) . . ?
H5C C4 H5E 56.2(7) . . ?
H5D C4 H5E 109.5(11) . . ?
C5 C4 H5F 109.3(10) . . ?
H5A C4 H5F 56.2(7) . . ?
H5B C4 H5F 56.4(8) . . ?
H5C C4 H5F 141.2(12) . . ?
H5D C4 H5F 109.8(13) . . ?
H5E C4 H5F 109.3(12) . . ?
N3 C5 C6 116.8(10) . . ?
N3 C5 C4 122.9(12) . . ?
C6 C5 C4 120.1(12) . . ?
C5 N3 N2 118.4(10) . . ?
C5 N3 Cd1 118.7(7) . . ?
N2 N3 Cd1 121.8(7) . . ?
N3 N2 C3 112.1(10) . . ?
N1 C3 N2 113.6(11) . . ?
N1 C3 S1 117.9(10) . . ?
N2 C3 S1 128.5(10) . . ?
C3 N1 C2 128.4(12) . . ?
C3 N1 H1 115.8 . . ?
C2 N1 H1 115.8 . . ?
N1 C2 C1 113.5(13) . . ?
N1 C2 H2A 108.9 . . ?
C1 C2 H2A 108.9 . . ?
N1 C2 H2B 108.9 . . ?
C1 C2 H2B 108.9 . . ?
H2A C2 H2B 107.7 . . ?
C2 C1 H1A 109.5 . . ?
C2 C1 H1B 109.5 . . ?
H1A C1 H1B 109.5 . . ?
C2 C1 H1C 109.5 . . ?
H1A C1 H1C 109.5 . . ?
H1B C1 H1C 109.5 . . ?
C3 S1 Cd1 98.1(4) . . ?
N11 Cd2 N12 67.5(3) . . ?
N11 Cd2 N10 65.7(4) . . ?
N12 Cd2 N10 132.0(4) . . ?
N11 Cd2 S3 124.2(3) . . ?
N12 Cd2 S3 130.9(3) . . ?
N10 Cd2 S3 71.6(3) . . ?
N11 Cd2 S2 97.3(2) . . ?
N12 Cd2 S2 108.5(3) . . ?
N10 Cd2 S2 87.8(2) . . ?
S3 Cd2 S2 115.56(11) . . ?
N11 Cd2 S4 137.8(3) . . ?
N12 Cd2 S4 70.9(3) . . ?
N10 Cd2 S4 156.5(3) . . ?
S3 Cd2 S4 89.21(10) . . ?
S2 Cd2 S4 88.53(9) . . ?
C25 N11 C21 121.9(11) . . ?
C25 N11 Cd2 118.9(8) . . ?
C21 N11 Cd2 118.2(8) . . ?
N11 C21 C22 120.1(13) . . ?
N11 C21 C20 118.7(11) . . ?
C22 C21 C20 120.8(13) . . ?
C23 C22 C21 119.7(13) . . ?
C23 C22 H22 120.2 . . ?
C21 C22 H22 120.2 . . ?
C24 C23 C22 119.1(13) . . ?
C24 C23 H23 120.5 . . ?
C22 C23 H23 120.5 . . ?
C23 C24 C25 118.7(13) . . ?
C23 C24 H24 120.6 . . ?
C25 C24 H24 120.6 . . ?
N11 C25 C24 120.3(12) . . ?
N11 C25 C27 116.2(12) . . ?
C24 C25 C27 123.5(13) . . ?
C20 C19 H19A 109.5 . . ?
C20 C19 H19B 109.5 . . ?
H19A C19 H19B 109.5 . . ?
C20 C19 H19C 109.5 . . ?
H19A C19 H19C 109.5 . . ?
H19B C19 H19C 109.5 . . ?
N10 C20 C19 126.8(12) . . ?
N10 C20 C21 111.1(11) . . ?
C19 C20 C21 122.1(12) . . ?
C20 N10 N9 115.3(10) . . ?
C20 N10 Cd2 123.3(9) . . ?
N9 N10 Cd2 120.6(7) . . ?
C18 N9 N10 110.6(11) . . ?
N9 C18 N8 117.0(12) . . ?
N9 C18 S3 128.3(12) . . ?
N8 C18 S3 114.6(10) . . ?
C18 N8 C17 121.9(11) . . ?
C18 N8 H8N 119 . . ?
C17 N8 H8N 119 . . ?
N8 C17 C16 110.5(11) . . ?
N8 C17 H17A 109.6 . . ?
C16 C17 H17A 109.6 . . ?
N8 C17 H17B 109.6 . . ?
C16 C17 H17B 109.6 . . ?
H17A C17 H17B 108.1 . . ?
C17 C16 H16A 109.5 . . ?
C17 C16 H16B 109.5 . . ?
H16A C16 H16B 109.5 . . ?
C17 C16 H16C 109.5 . . ?
H16A C16 H16C 109.5 . . ?
H16B C16 H16C 109.5 . . ?
C18 S3 Cd2 96.6(5) . . ?
C27 C26 H26A 109.5 . . ?
C27 C26 H26B 109.5 . . ?
H26A C26 H26B 109.5 . . ?
C27 C26 H26C 109.5 . . ?
H26A C26 H26C 109.5 . . ?
H26B C26 H26C 109.5 . . ?
N12 C27 C25 116.3(12) . . ?
N12 C27 C26 125.9(12) . . ?
C25 C27 C26 117.8(12) . . ?
C27 N12 N13 113.2(11) . . ?
C27 N12 Cd2 119.9(8) . . ?
N13 N12 Cd2 126.8(8) . . ?
C28 N13 N12 114.7(11) . . ?
N13 C28 N14 115.5(13) . . ?
N13 C28 N14B 118(2) . . ?
N13 C28 S4 128.2(10) . . ?
N14 C28 S4 115.8(14) . . ?
N14B C28 S4 112.5(18) . . ?
C28 S4 Cd1 101.0(4) . . ?
C28 S4 Cd2 97.2(4) . . ?
Cd1 S4 Cd2 88.92(9) . . ?
C28 N14 C29 121(2) . . ?
C28 N14 H14E 119.3 . . ?
C29 N14 H14E 119.3 . . ?
N14 C29 C30 111(2) . . ?
N14 C29 H29A 109.4 . . ?
C30 C29 H29A 109.4 . . ?
N14 C29 H29B 109.4 . . ?
C30 C29 H29B 109.4 . . ?
H29A C29 H29B 108 . . ?
C28 N14B C29B 131(4) . . ?
C28 N14B H14F 114.4 . . ?
C29B N14B H14F 114.4 . . ?
N14B C29B C30B 111(3) . . ?
N14B C29B H29C 109.5 . . ?
C30B C29B H29C 109.5 . . ?
N14B C29B H29D 109.5 . . ?
C30B C29B H29D 109.5 . . ?
H29C C29B H29D 108.1 . . ?
C29B C30B H30D 109.5 . . ?
C29B C30B H30E 109.5 . . ?
H30D C30B H30E 109.5 . . ?
C29B C30B H30F 109.5 . . ?
H30D C30B H30F 109.5 . . ?
H30E C30B H30F 109.5 . . ?
O1 S5 C32 109.4(6) . . ?
O1 S5 C31 107.9(7) . . ?
C32 S5 C31 98.3(7) . . ?
O1 S5 H32D 129.8(5) . . ?
C31 S5 H32D 108.8(5) . . ?
O1 S5B C31 113.5(13) . . ?
O1 S5B C32 110.1(13) . . ?
C31 S5B C32 96.4(10) . . ?
O1 S5B H31A 134.2(12) . . ?
C32 S5B H31A 104.9(10) . . ?
O1 S5B H32C 132.3(12) . . ?
C31 S5B H32C 101.3(10) . . ?
H31A S5B H32C 92.3(9) . . ?
S5B O1 S5 51.9(8) . . ?
S5B C31 H31A 68.1(10) . . ?
S5 C31 H31A 109.0(10) . . ?
S5B C31 H31B 132.3(13) . . ?
S5 C31 H31B 109.5(12) . . ?
H31A C31 H31B 111.6(14) . . ?
S5B C31 H31C 114.3(12) . . ?
S5 C31 H31C 107.7(11) . . ?
H31A C31 H31C 108.2(14) . . ?
H31B C31 H31C 110.7(13) . . ?
S5B C31 H31D 110.4(12) . . ?
S5 C31 H31D 93.7(10) . . ?
H31A C31 H31D 123.3(15) . . ?
H31B C31 H31D 107.9(13) . . ?
S5B C31 H31E 109.6(13) . . ?
S5 C31 H31E 150.2(12) . . ?
H31B C31 H31E 84.9(11) . . ?
H31C C31 H31E 90.1(12) . . ?
H31D C31 H31E 106.8(13) . . ?
S5B C31 H31F 111.8(12) . . ?
S5 C31 H31F 83.8(10) . . ?
H31A C31 H31F 123.2(15) . . ?
H31C C31 H31F 120.2(15) . . ?
H31D C31 H31F 110.1(14) . . ?
H31E C31 H31F 108.1(13) . . ?
S5 C32 H32A 109.4(10) . . ?
S5B C32 H32A 115.0(11) . . ?
S5 C32 H32B 109.1(10) . . ?
S5B C32 H32B 132.9(12) . . ?
H32A C32 H32B 109.6(12) . . ?
S5 C32 H32C 110.2(10) . . ?
S5B C32 H32C 69.8(10) . . ?
H32A C32 H32C 109.2(12) . . ?
H32B C32 H32C 109.3(13) . . ?
S5 C32 H32D 70.3(8) . . ?
S5B C32 H32D 111.7(12) . . ?
H32A C32 H32D 85.5(11) . . ?
H32B C32 H32D 56.8(7) . . ?
H32C C32 H32D 163.4(15) . . ?
S5 C32 H32E 128.6(11) . . ?
S5B C32 H32E 110.6(12) . . ?
H32A C32 H32E 122.0(13) . . ?
H32B C32 H32E 52.4(7) . . ?
H32C C32 H32E 57.0(8) . . ?
H32D C32 H32E 109.0(12) . . ?
S5 C32 H32F 122.5(11) . . ?
S5B C32 H32F 109.8(11) . . ?
H32B C32 H32F 117.1(12) . . ?
H32C C32 H32F 85.2(10) . . ?
H32D C32 H32F 108.8(13) . . ?
H32E C32 H32F 106.7(12) . . ?

loop_
_geom_bond_atom_site_label_1
_geom_bond_atom_site_label_2
_geom_bond_distance
_geom_bond_site_symmetry_2
_geom_bond_publ_flag
Cd1 N4 2.395(9) . ?
Cd1 N5 2.418(9) . ?
Cd1 N3 2.449(9) . ?
Cd1 S1 2.577(3) . ?
Cd1 S4 2.635(3) . ?
Cd1 S2 2.759(3) . ?
N4 C10 1.317(13) . ?
N4 C6 1.363(13) . ?
C10 C9 1.357(15) . ?
C10 C12 1.500(15) . ?
C9 C8 1.389(15) . ?
C9 H9 0.93 . ?
C8 C7 1.338(15) . ?
C8 H8 0.93 . ?
C7 C6 1.354(15) . ?
C7 H7 0.93 . ?
C6 C5 1.465(15) . ?
C11 C12 1.535(15) . ?
C11 H11A 0.96 . ?
C11 H11B 0.96 . ?
C11 H11C 0.96 . ?
C12 N5 1.299(13) . ?
N5 N6 1.376(12) . ?
N6 C13 1.313(14) . ?
C13 N7 1.340(13) . ?
C13 S2 1.745(12) . ?
N7 C14B 1.45(2) . ?
N7 C14 1.479(17) . ?
N7 H7N 0.86 . ?
C14 C15 1.50(2) . ?
C14 H14A 0.97 . ?
C14 H14B 0.97 . ?
C15 H15A 0.96 . ?
C15 H15B 0.96 . ?
C15 H15C 0.96 . ?
C14B C15B 1.50(2) . ?
C14B H14C 0.97 . ?
C14B H14D 0.97 . ?
C15B H15D 0.96 . ?
C15B H15E 0.96 . ?
C15B H15F 0.96 . ?
S2 Cd2 2.662(3) . ?
C4 C5 1.486(15) . ?
C4 H5A 0.962(13) . ?
C4 H5B 0.956(14) . ?
C4 H5C 0.959(12) . ?
C4 H5D 0.956(13) . ?
C4 H5E 0.962(14) . ?
C4 H5F 0.960(13) . ?
C5 N3 1.324(13) . ?
N3 N2 1.337(11) . ?
N2 C3 1.338(13) . ?
C3 N1 1.332(13) . ?
C3 S1 1.736(12) . ?
N1 C2 1.434(15) . ?
N1 H1 0.86 . ?
C2 C1 1.442(17) . ?
C2 H2A 0.97 . ?
C2 H2B 0.97 . ?
C1 H1A 0.96 . ?
C1 H1B 0.96 . ?
C1 H1C 0.96 . ?
Cd2 N11 2.375(9) . ?
Cd2 N12 2.376(11) . ?
Cd2 N10 2.416(10) . ?
Cd2 S3 2.570(4) . ?
Cd2 S4 2.729(3) . ?
N11 C25 1.310(14) . ?
N11 C21 1.344(14) . ?
C21 C22 1.388(15) . ?
C21 C20 1.491(16) . ?
C22 C23 1.385(17) . ?
C22 H22 0.93 . ?
C23 C24 1.375(17) . ?
C23 H23 0.93 . ?
C24 C25 1.428(16) . ?
C24 H24 0.93 . ?
C25 C27 1.481(16) . ?
C19 C20 1.490(15) . ?
C19 H19A 0.96 . ?
C19 H19B 0.96 . ?
C19 H19C 0.96 . ?
C20 N10 1.291(13) . ?
N10 N9 1.387(13) . ?
N9 C18 1.331(15) . ?
C18 N8 1.366(15) . ?
C18 S3 1.767(13) . ?
N8 C17 1.447(12) . ?
N8 H8N 0.86 . ?
C17 C16 1.504(14) . ?
C17 H17A 0.97 . ?
C17 H17B 0.97 . ?
C16 H16A 0.96 . ?
C16 H16B 0.96 . ?
C16 H16C 0.96 . ?
C26 C27 1.490(16) . ?
C26 H26A 0.96 . ?
C26 H26B 0.96 . ?
C26 H26C 0.96 . ?
C27 N12 1.293(14) . ?
N12 N13 1.373(12) . ?
N13 C28 1.309(14) . ?
C28 N14 1.36(3) . ?
C28 N14B 1.36(2) . ?
C28 S4 1.759(11) . ?
N14 C29 1.464(17) . ?
N14 H14E 0.86 . ?
C29 C30 1.506(18) . ?
C29 H29A 0.97 . ?
C29 H29B 0.97 . ?
C30 H30A 0.96 . ?
C30 H30B 0.96 . ?
C30 H30C 0.96 . ?
N14B C29B 1.466(18) . ?
N14B H14F 0.86 . ?
C29B C30B 1.50(2) . ?
C29B H29C 0.97 . ?
C29B H29D 0.97 . ?
C30B H30D 0.96 . ?
C30B H30E 0.96 . ?
C30B H30F 0.96 . ?
S5 O1 1.480(10) . ?
S5 C32 1.736(13) . ?
S5 C31 1.786(14) . ?
S5 H32D 1.674(5) . ?
S5B O1 1.389(19) . ?
S5B C31 1.77(2) . ?
S5B C32 1.81(2) . ?
S5B H31A 1.667(17) . ?
S5B H32C 1.729(16) . ?
C31 H31A 0.963(15) . ?
C31 H31B 0.933(14) . ?
C31 H31C 0.973(13) . ?
C31 H31D 0.965(14) . ?
C31 H31E 0.988(15) . ?
C31 H31F 0.948(14) . ?
C32 H32A 0.960(13) . ?
C32 H32B 0.959(12) . ?
C32 H32C 0.963(14) . ?
C32 H32D 0.949(13) . ?
C32 H32E 0.976(13) . ?
C32 H32F 0.978(12) . ?
